data_7008686
loop_
_publ_author_name
'Adams, Christopher J.'
'Bowen, Lucy E.'

_publ_section_title
;
 I...pi halogen-bonding in the structures of platinum-alkynyl
 compounds: an overlooked supramolecular interaction.
;
_journal_issue 13
_journal_name_full 'Dalton transactions (Cambridge, England : 2003)'
_journal_page_first 2239
_journal_page_last 2240
_journal_paper_doi 10.1039/b506025g
_journal_year 2005
_chemical_formula_sum 'C28 H38 I2 P2 Pt'
_chemical_formula_weight 885.41
_chemical_name_systematic
;
?
;
_space_group_IT_number 14
_symmetry_cell_setting monoclinic
_symmetry_space_group_name_Hall '-P 2ybc'
_symmetry_space_group_name_H-M 'P 1 21/c 1'
_atom_sites_solution_hydrogens geom
_atom_sites_solution_primary direct
_atom_sites_solution_secondary difmap
_audit_creation_method SHELXL-97
_cell_angle_alpha 90.00
_cell_angle_beta 97.685(9)
_cell_angle_gamma 90.00
_cell_formula_units_Z 2
_cell_length_a 9.4839(10)
_cell_length_b 15.0660(14)
_cell_length_c 11.1185(17)
_cell_measurement_temperature 273(2)
_cell_volume 1574.4(3)
_computing_cell_refinement 'Bruker SMART'
_computing_data_collection 'Bruker SMART'
_computing_data_reduction 'Bruker SAINT'
_computing_molecular_graphics 'Bruker SHELXTL'
_computing_publication_material 'Bruker SHELXTL'
_computing_structure_refinement 'SHELXL-97 (Sheldrick, 1997)'
_computing_structure_solution 'SHELXS-97 (Sheldrick, 1990)'
_diffrn_ambient_temperature 273(2)
_diffrn_measured_fraction_theta_full 0.999
_diffrn_measured_fraction_theta_max 0.999
_diffrn_measurement_device_type 'CCD area detector'
_diffrn_measurement_method 'omega scans with narrow frames'
_diffrn_radiation_monochromator graphite
_diffrn_radiation_source 'fine-focus sealed tube'
_diffrn_radiation_type MoK\a
_diffrn_radiation_wavelength 0.71073
_diffrn_reflns_av_R_equivalents 0.0209
_diffrn_reflns_av_sigmaI/netI 0.0158
_diffrn_reflns_limit_h_max 12
_diffrn_reflns_limit_h_min -12
_diffrn_reflns_limit_k_max 19
_diffrn_reflns_limit_k_min -19
_diffrn_reflns_limit_l_max 14
_diffrn_reflns_limit_l_min -14
_diffrn_reflns_number 17917
_diffrn_reflns_theta_full 27.49
_diffrn_reflns_theta_max 27.49
_diffrn_reflns_theta_min 2.17
_diffrn_standards_decay_% 0
_exptl_absorpt_coefficient_mu 6.533
_exptl_absorpt_correction_T_max 1
_exptl_absorpt_correction_T_min 0.702
_exptl_absorpt_correction_type multi-scan
_exptl_absorpt_process_details SADABS
_exptl_crystal_colour Colorless
_exptl_crystal_density_diffrn 1.868
_exptl_crystal_density_meas ?
_exptl_crystal_density_method .
_exptl_crystal_description Block
_exptl_crystal_F_000 840
_exptl_crystal_size_max 0.2
_exptl_crystal_size_mid 0.1
_exptl_crystal_size_min 0.1
_refine_diff_density_max 1.361
_refine_diff_density_min -1.096
_refine_diff_density_rms 0.082
_refine_ls_extinction_method none
_refine_ls_goodness_of_fit_ref 1.063
_refine_ls_hydrogen_treatment constr
_refine_ls_matrix_type full
_refine_ls_number_parameters 151
_refine_ls_number_reflns 3618
_refine_ls_number_restraints 0
_refine_ls_restrained_S_all 1.063
_refine_ls_R_factor_all 0.0176
_refine_ls_R_factor_gt 0.0163
_refine_ls_shift/su_max 0.001
_refine_ls_shift/su_mean 0.000
_refine_ls_structure_factor_coef Fsqd
_refine_ls_weighting_details 'calc w=1/[\s^2^(Fo^2^)+(0.0150P)^2^+2.6129P] where P=(Fo^2^+2Fc^2^)/3'
_refine_ls_weighting_scheme calc
_refine_ls_wR_factor_gt 0.0397
_refine_ls_wR_factor_ref 0.0402
_reflns_number_gt 3462
_reflns_number_total 3618
_reflns_threshold_expression >2sigma(I)
_cod_data_source_file b506025g.txt
_cod_data_source_block 5
_cod_depositor_comments
;
The following automatic conversions were performed:
'_symmetry_cell_setting' value 'Monoclinic' changed to 'monoclinic'
according to '/home/saulius/struct/CIF-dictionaries/cif_core.dic'
dictionary named 'cif_core.dic' version 2.4.1 from 2010-06-29.

Automatic conversion script
Id: cif_fix_enum 1527 2010-12-29 10:47:43Z saulius 
;
_cod_original_sg_symbol_H-M P2(1)/c
_cod_database_code 7008686

loop_
_symmetry_equiv_pos_as_xyz
'x, y, z'
'-x, y+1/2, -z+1/2'
'-x, -y, -z'
'x, -y-1/2, z-1/2'

loop_
_atom_site_label
_atom_site_type_symbol
_atom_site_fract_x
_atom_site_fract_y
_atom_site_fract_z
_atom_site_U_iso_or_equiv
_atom_site_adp_type
_atom_site_occupancy
_atom_site_symmetry_multiplicity
_atom_site_calc_flag
_atom_site_refinement_flags
_atom_site_disorder_assembly
_atom_site_disorder_group
Pt1 Pt 0.5000 0.0000 0.5000 0.01298(4) Uani 1 2 d S . .
C1 C 0.3600(3) 0.09752(17) 0.4562(2) 0.0193(5) Uani 1 1 d . . .
C2 C 0.2765(3) 0.15479(16) 0.4316(2) 0.0185(5) Uani 1 1 d . . .
C3 C 0.1731(2) 0.22489(16) 0.3933(2) 0.0180(5) Uani 1 1 d . . .
C4 C 0.1571(3) 0.29871(17) 0.4665(2) 0.0218(5) Uani 1 1 d . . .
H4A H 0.2101 0.3023 0.5430 0.026 Uiso 1 1 calc R . .
C5 C 0.0633(3) 0.36685(17) 0.4267(2) 0.0227(5) Uani 1 1 d . . .
H5A H 0.0535 0.4155 0.4764 0.027 Uiso 1 1 calc R . .
C6 C -0.0151(3) 0.36179(16) 0.3130(2) 0.0201(5) Uani 1 1 d . . .
C7 C -0.0031(3) 0.28864(17) 0.2390(2) 0.0236(5) Uani 1 1 d . . .
H7A H -0.0568 0.2854 0.1627 0.028 Uiso 1 1 calc R . .
C8 C 0.0892(3) 0.22063(17) 0.2794(2) 0.0231(5) Uani 1 1 d . . .
H8A H 0.0958 0.1712 0.2303 0.028 Uiso 1 1 calc R . .
I1 I -0.147797(18) 0.465547(11) 0.240193(18) 0.02825(5) Uani 1 1 d . . .
P1 P 0.61197(7) 0.02674(4) 0.33263(6) 0.01819(12) Uani 1 1 d . . .
C1A C 0.5113(3) 0.09190(18) 0.2119(2) 0.0252(5) Uani 1 1 d . . .
H1AA H 0.4298 0.0571 0.1774 0.030 Uiso 1 1 calc R . .
H1AB H 0.4751 0.1443 0.2482 0.030 Uiso 1 1 calc R . .
C1B C 0.5911(4) 0.1219(3) 0.1085(3) 0.0456(8) Uani 1 1 d . . .
H1BA H 0.5284 0.1560 0.0511 0.068 Uiso 1 1 calc R . .
H1BB H 0.6240 0.0708 0.0688 0.068 Uiso 1 1 calc R . .
H1BC H 0.6710 0.1578 0.1405 0.068 Uiso 1 1 calc R . .
C1C C 0.7774(3) 0.0877(2) 0.3730(3) 0.0293(6) Uani 1 1 d . . .
H1CA H 0.8388 0.0544 0.4336 0.035 Uiso 1 1 calc R . .
H1CB H 0.8257 0.0933 0.3018 0.035 Uiso 1 1 calc R . .
C1D C 0.7530(3) 0.1803(2) 0.4226(3) 0.0342(7) Uani 1 1 d . . .
H1DA H 0.8429 0.2098 0.4428 0.051 Uiso 1 1 calc R . .
H1DB H 0.7067 0.1752 0.4940 0.051 Uiso 1 1 calc R . .
H1DC H 0.6942 0.2141 0.3622 0.051 Uiso 1 1 calc R . .
C1E C 0.6652(3) -0.0733(2) 0.2584(3) 0.0292(6) Uani 1 1 d . . .
H1EA H 0.6994 -0.0567 0.1831 0.035 Uiso 1 1 calc R . .
H1EB H 0.7435 -0.1009 0.3101 0.035 Uiso 1 1 calc R . .
C1F C 0.5450(3) -0.1408(2) 0.2309(3) 0.0336(7) Uani 1 1 d . . .
H1FA H 0.5794 -0.1917 0.1918 0.050 Uiso 1 1 calc R . .
H1FB H 0.4678 -0.1144 0.1784 0.050 Uiso 1 1 calc R . .
H1FC H 0.5123 -0.1588 0.3053 0.050 Uiso 1 1 calc R . .

loop_
_atom_site_aniso_label
_atom_site_aniso_U_11
_atom_site_aniso_U_22
_atom_site_aniso_U_33
_atom_site_aniso_U_23
_atom_site_aniso_U_13
_atom_site_aniso_U_12
Pt1 0.01253(6) 0.01159(6) 0.01488(6) 0.00048(4) 0.00208(4) 0.00138(4)
C1 0.0193(11) 0.0222(12) 0.0166(11) -0.0016(9) 0.0036(9) -0.0042(10)
C2 0.0241(12) 0.0143(11) 0.0184(11) -0.0022(9) 0.0075(9) -0.0044(9)
C3 0.0171(11) 0.0169(11) 0.0205(12) 0.0035(9) 0.0047(9) 0.0025(9)
C4 0.0223(12) 0.0231(12) 0.0197(12) 0.0006(10) 0.0017(9) 0.0033(10)
C5 0.0241(12) 0.0162(12) 0.0289(13) -0.0019(10) 0.0072(10) 0.0032(10)
C6 0.0159(11) 0.0152(11) 0.0296(13) 0.0060(9) 0.0039(9) 0.0027(9)
C7 0.0236(12) 0.0223(13) 0.0233(13) 0.0031(10) -0.0022(10) 0.0017(10)
C8 0.0258(12) 0.0182(12) 0.0253(13) -0.0011(10) 0.0036(10) 0.0024(10)
I1 0.02308(9) 0.01790(9) 0.04247(11) 0.00631(7) -0.00044(7) 0.00586(6)
P1 0.0184(3) 0.0193(3) 0.0179(3) 0.0017(2) 0.0060(2) 0.0011(2)
C1A 0.0307(14) 0.0251(13) 0.0196(12) 0.0054(10) 0.0028(10) 0.0014(11)
C1B 0.057(2) 0.055(2) 0.0275(16) 0.0165(15) 0.0136(15) 0.0031(17)
C1C 0.0226(13) 0.0376(16) 0.0289(14) 0.0037(12) 0.0072(11) -0.0064(11)
C1D 0.0341(15) 0.0326(16) 0.0350(16) 0.0030(12) 0.0014(12) -0.0137(13)
C1E 0.0340(15) 0.0303(15) 0.0263(13) -0.0024(11) 0.0148(11) 0.0095(12)
C1F 0.0438(17) 0.0275(15) 0.0301(15) -0.0094(12) 0.0078(13) 0.0072(13)

loop_
_atom_type_symbol
_atom_type_description
_atom_type_scat_dispersion_real
_atom_type_scat_dispersion_imag
_atom_type_scat_source
C C 0.0033 0.0016 'International Tables Vol C Tables 4.2.6.8 and 6.1.1.4'
H H 0.0000 0.0000 'International Tables Vol C Tables 4.2.6.8 and 6.1.1.4'
P P 0.1023 0.0942 'International Tables Vol C Tables 4.2.6.8 and 6.1.1.4'
I I -0.4742 1.8119 'International Tables Vol C Tables 4.2.6.8 and 6.1.1.4'
Pt Pt -1.7033 8.3905 'International Tables Vol C Tables 4.2.6.8 and 6.1.1.4'

loop_
_geom_angle_atom_site_label_1
_geom_angle_atom_site_label_2
_geom_angle_atom_site_label_3
_geom_angle
_geom_angle_site_symmetry_1
_geom_angle_site_symmetry_3
_geom_angle_publ_flag
C1 Pt1 C1 180.00(14) 3_656 . ?
C1 Pt1 P1 92.16(7) 3_656 3_656 ?
C1 Pt1 P1 87.84(7) . 3_656 ?
C1 Pt1 P1 87.84(7) 3_656 . ?
C1 Pt1 P1 92.16(7) . . ?
P1 Pt1 P1 180.0 3_656 . ?
C2 C1 Pt1 179.2(2) . . ?
C1 C2 C3 176.6(3) . . ?
C4 C3 C8 118.0(2) . . ?
C4 C3 C2 121.6(2) . . ?
C8 C3 C2 120.4(2) . . ?
C5 C4 C3 121.1(2) . . ?
C6 C5 C4 119.6(2) . . ?
C5 C6 C7 120.6(2) . . ?
C5 C6 I1 122.25(19) . . ?
C7 C6 I1 117.05(19) . . ?
C8 C7 C6 119.6(2) . . ?
C7 C8 C3 121.1(2) . . ?
C1E P1 C1C 104.30(14) . . ?
C1E P1 C1A 105.15(13) . . ?
C1C P1 C1A 104.97(13) . . ?
C1E P1 Pt1 114.07(10) . . ?
C1C P1 Pt1 111.40(9) . . ?
C1A P1 Pt1 115.89(9) . . ?
C1B C1A P1 116.7(2) . . ?
C1D C1C P1 112.5(2) . . ?
C1F C1E P1 113.38(19) . . ?

loop_
_geom_bond_atom_site_label_1
_geom_bond_atom_site_label_2
_geom_bond_distance
_geom_bond_site_symmetry_2
_geom_bond_publ_flag
Pt1 C1 1.997(3) 3_656 ?
Pt1 C1 1.997(3) . ?
Pt1 P1 2.2981(7) 3_656 ?
Pt1 P1 2.2981(7) . ?
C1 C2 1.178(4) . ?
C2 C3 1.465(3) . ?
C3 C4 1.398(3) . ?
C3 C8 1.404(4) . ?
C4 C5 1.392(3) . ?
C5 C6 1.380(4) . ?
C6 C7 1.389(4) . ?
C6 I1 2.100(2) . ?
C7 C8 1.383(4) . ?
P1 C1E 1.821(3) . ?
P1 C1C 1.822(3) . ?
P1 C1A 1.826(3) . ?
C1A C1B 1.527(4) . ?
C1C C1D 1.529(4) . ?
C1E C1F 1.529(4) . ?
